data_1517979
loop_
_publ_author_name
'Kotova, Oxana'
'Blasco, Salvador'
'Twamley, Brendan'
'O'Brien, John'
'Peacock, Robert D.'
'Kitchen, Jonathan A.'
'Mart\'inez-Calvo, Miguel'
'Gunnlaugsson, Thorfinnur'

_publ_section_title
;
 The application of chiroptical spectroscopy (circular dichroism) in
 quantifying binding events in lanthanide directed synthesis of chiral
 luminescent self-assembly structures
;
_journal_issue 1
_journal_name_full 'Chem. Sci.'
_journal_page_first 457
_journal_paper_doi 10.1039/C4SC02474E
_journal_volume 6
_journal_year 2015
_chemical_absolute_configuration ad
_chemical_formula_moiety 'C19 H16 N2 O3'
_chemical_formula_sum 'C19 H16 N2 O3'
_chemical_formula_weight 320.34
_chemical_name_systematic
;
6-((1-(naphthalen-2-yl)ethyl)carbamoyl)picolinic acid
;
_space_group_crystal_system monoclinic
_space_group_IT_number 4
_space_group_name_Hall 'P 2yb'
_space_group_name_H-M_alt 'P 1 21 1'
_symmetry_space_group_name_Hall 'P 2yb'
_symmetry_space_group_name_H-M 'P 1 21 1'
_atom_sites_solution_hydrogens mixed
_audit_creation_method SHELXL-2013
_cell_angle_alpha 90
_cell_angle_beta 90.9000(13)
_cell_angle_gamma 90
_cell_formula_units_Z 4
_cell_length_a 6.8436(4)
_cell_length_b 26.8023(14)
_cell_length_c 8.3932(5)
_cell_measurement_reflns_used 9924
_cell_measurement_temperature 100(2)
_cell_measurement_theta_max 27.491
_cell_measurement_theta_min 3.043
_cell_volume 1539.33(15)
_computing_cell_refinement 'Bruker SAINT, (Bruker 2012)'
_computing_data_collection 'Bruker APEX2, (Bruker 2012)'
_computing_data_reduction 'Bruker SAINT, (Bruker 2012)'
_computing_molecular_graphics 'Bruker SHELXTL v. 2008/4, (Bruker 2008)'
_computing_publication_material 'Bruker SHELXTL v. 2008/4, (Bruker 2008)'
_computing_structure_refinement 'SHELXL-2013 (Sheldrick, 2013)'
_computing_structure_solution 'SHELXS-2013 (Sheldrick, 2013)'
_diffrn_ambient_temperature 100(2)
_diffrn_measured_fraction_theta_full 1.000
_diffrn_measured_fraction_theta_max 0.999
_diffrn_measurement_device_type 'Bruker APEX-II CCD'
_diffrn_measurement_method '\f and \w scans'
_diffrn_radiation_type MoK\a
_diffrn_radiation_wavelength 0.71073
_diffrn_reflns_av_R_equivalents 0.0171
_diffrn_reflns_av_unetI/netI 0.0164
_diffrn_reflns_Laue_measured_fraction_full 1.000
_diffrn_reflns_Laue_measured_fraction_max 0.999
_diffrn_reflns_limit_h_max 8
_diffrn_reflns_limit_h_min -8
_diffrn_reflns_limit_k_max 34
_diffrn_reflns_limit_k_min -34
_diffrn_reflns_limit_l_max 10
_diffrn_reflns_limit_l_min -10
_diffrn_reflns_number 24245
_diffrn_reflns_point_group_measured_fraction_full 0.999
_diffrn_reflns_point_group_measured_fraction_max 0.993
_diffrn_reflns_theta_full 25.242
_diffrn_reflns_theta_max 27.500
_diffrn_reflns_theta_min 2.427
_diffrn_source 'fine-focus sealed tube'
_exptl_absorpt_coefficient_mu 0.095
_exptl_absorpt_correction_T_max 0.7456
_exptl_absorpt_correction_T_min 0.7063
_exptl_absorpt_correction_type multi-scan
_exptl_absorpt_process_details 'SADABS-2012/1 (Bruker, 2012)'
_exptl_crystal_colour colorless
_exptl_crystal_density_diffrn 1.382
_exptl_crystal_description prism
_exptl_crystal_F_000 672
_exptl_crystal_size_max 0.300
_exptl_crystal_size_mid 0.250
_exptl_crystal_size_min 0.110
_refine_diff_density_max 0.197
_refine_diff_density_min -0.165
_refine_diff_density_rms 0.032
_refine_ls_abs_structure_details
;
 Flack x determined using 3188 quotients [(I+)-(I-)]/[(I+)+(I-)]
 (Parsons and Flack (2004), Acta Cryst. A60, s61).
;
_refine_ls_abs_structure_Flack 0.04(16)
_refine_ls_extinction_method none
_refine_ls_goodness_of_fit_ref 1.026
_refine_ls_hydrogen_treatment mixed
_refine_ls_matrix_type full
_refine_ls_number_parameters 455
_refine_ls_number_reflns 6996
_refine_ls_number_restraints 1
_refine_ls_restrained_S_all 1.026
_refine_ls_R_factor_all 0.0268
_refine_ls_R_factor_gt 0.0255
_refine_ls_shift/su_max 0.001
_refine_ls_shift/su_mean 0.000
_refine_ls_structure_factor_coef Fsqd
_refine_ls_weighting_details 'w=1/[\s^2^(Fo^2^)+(0.0389P)^2^+0.2216P] where P=(Fo^2^+2Fc^2^)/3'
_refine_ls_weighting_scheme calc
_refine_ls_wR_factor_gt 0.0664
_refine_ls_wR_factor_ref 0.0673
_reflns_Friedel_coverage 0.947
_reflns_Friedel_fraction_full 0.997
_reflns_Friedel_fraction_max 0.987
_reflns_number_gt 6757
_reflns_number_total 6996
_reflns_threshold_expression 'I > 2\s(I)'
_cod_data_source_file c4sc02474e2.cif
_cod_data_source_block 1R
_cod_depositor_comments 'Adding full bibliography for 1517979--1517983.cif.'
_cod_database_code 1517979
_shelx_space_group_comment
;
The symmetry employed for this shelxl refinement is uniquely defined
by the following loop, which should always be used as a source of
symmetry information in preference to the above space-group names.
They are only intended as comments.
;
_shelx_estimated_absorpt_t_min 0.972
_shelx_estimated_absorpt_t_max 0.990
_shelxl_version_number 2013-4

loop_
_space_group_symop_operation_xyz
'x, y, z'
'-x, y+1/2, -z'

loop_
_atom_site_label
_atom_site_type_symbol
_atom_site_fract_x
_atom_site_fract_y
_atom_site_fract_z
_atom_site_U_iso_or_equiv
_atom_site_adp_type
_atom_site_occupancy
_atom_site_site_symmetry_order
_atom_site_calc_flag
_atom_site_refinement_flags_posn
_atom_site_refinement_flags_adp
O1 O 0.73177(18) 0.65500(4) 0.21643(14) 0.0228(3) Uani 1 1 d . .
O2 O 0.81204(19) 0.57515(4) 0.26499(14) 0.0239(3) Uani 1 1 d . .
H2 H 0.818(3) 0.5728(9) 0.162(3) 0.036 Uiso 1 1 d . U
C3 C 0.7693(2) 0.62115(6) 0.30688(19) 0.0176(3) Uani 1 1 d . .
C4 C 0.7699(2) 0.62779(6) 0.48516(19) 0.0167(3) Uani 1 1 d . .
C5 C 0.7272(2) 0.67447(6) 0.5483(2) 0.0199(3) Uani 1 1 d . .
H5A H 0.7006 0.7021 0.4804 0.024 Uiso 1 1 calc R U
C6 C 0.7246(2) 0.67971(6) 0.7128(2) 0.0210(3) Uani 1 1 d . .
H6A H 0.6972 0.7112 0.7596 0.025 Uiso 1 1 calc R U
C7 C 0.7626(2) 0.63825(6) 0.80798(19) 0.0188(3) Uani 1 1 d . .
H7A H 0.7592 0.6405 0.9209 0.023 Uiso 1 1 calc R U
C8 C 0.8058(2) 0.59346(6) 0.73276(19) 0.0168(3) Uani 1 1 d . .
N9 N 0.81103(19) 0.58786(5) 0.57456(16) 0.0166(3) Uani 1 1 d . .
C10 C 0.8545(2) 0.54753(6) 0.82872(18) 0.0179(3) Uani 1 1 d . .
O11 O 0.8308(2) 0.54585(5) 0.97396(14) 0.0314(3) Uani 1 1 d . .
N12 N 0.9247(2) 0.50948(5) 0.74547(16) 0.0178(3) Uani 1 1 d . .
H12 H 0.939(3) 0.5158(8) 0.647(3) 0.023(5) Uiso 1 1 d . .
C13 C 0.9964(2) 0.46341(6) 0.81973(17) 0.0170(3) Uani 1 1 d . .
H13 H 0.947(3) 0.4668(8) 0.930(2) 0.020 Uiso 1 1 d . U
C14 C 1.2189(2) 0.46232(6) 0.82281(19) 0.0195(3) Uani 1 1 d . .
H14A H 1.2687 0.4907 0.8848 0.029 Uiso 1 1 calc R U
H14B H 1.2670 0.4644 0.7136 0.029 Uiso 1 1 calc R U
H14C H 1.2642 0.4312 0.8720 0.029 Uiso 1 1 calc R U
C15 C 0.8985(2) 0.41885(6) 0.74095(18) 0.0171(3) Uani 1 1 d . .
C16 C 0.9914(2) 0.38742(6) 0.63714(19) 0.0175(3) Uani 1 1 d . .
H16A H 1.1243 0.3934 0.6122 0.021 Uiso 1 1 calc R U
C17 C 0.8925(2) 0.34600(6) 0.56613(19) 0.0182(3) Uani 1 1 d . .
C18 C 0.9854(3) 0.31356(6) 0.45771(19) 0.0209(3) Uani 1 1 d . .
H18A H 1.1182 0.3190 0.4313 0.025 Uiso 1 1 calc R U
C19 C 0.8855(3) 0.27436(6) 0.3906(2) 0.0232(4) Uani 1 1 d . .
H19A H 0.9491 0.2531 0.3172 0.028 Uiso 1 1 calc R U
C20 C 0.6890(3) 0.26525(6) 0.4295(2) 0.0233(4) Uani 1 1 d . .
H20A H 0.6213 0.2378 0.3830 0.028 Uiso 1 1 calc R U
C21 C 0.5955(3) 0.29596(6) 0.5342(2) 0.0222(3) Uani 1 1 d . .
H21A H 0.4630 0.2896 0.5597 0.027 Uiso 1 1 calc R U
C22 C 0.6939(2) 0.33708(6) 0.60516(19) 0.0186(3) Uani 1 1 d . .
C23 C 0.6012(2) 0.36989(6) 0.7129(2) 0.0213(3) Uani 1 1 d . .
H23A H 0.4688 0.3643 0.7403 0.026 Uiso 1 1 calc R U
C24 C 0.6998(2) 0.40948(6) 0.7777(2) 0.0209(3) Uani 1 1 d . .
H24A H 0.6344 0.4312 0.8487 0.025 Uiso 1 1 calc R U
O25 O 0.24178(19) 0.66031(4) -0.24683(14) 0.0233(3) Uani 1 1 d . .
O26 O 0.3212(2) 0.58041(4) -0.20157(14) 0.0230(3) Uani 1 1 d . .
H26 H 0.322(3) 0.5786(9) -0.303(3) 0.035 Uiso 1 1 d . U
C27 C 0.2751(2) 0.62594(6) -0.15744(19) 0.0177(3) Uani 1 1 d . .
C28 C 0.2649(2) 0.63123(6) 0.02090(18) 0.0163(3) Uani 1 1 d . .
C29 C 0.2184(2) 0.67746(6) 0.08506(19) 0.0184(3) Uani 1 1 d . .
H29A H 0.1922 0.7053 0.0179 0.022 Uiso 1 1 calc R U
C30 C 0.2112(2) 0.68200(6) 0.24976(19) 0.0198(3) Uani 1 1 d . .
H30A H 0.1825 0.7132 0.2975 0.024 Uiso 1 1 calc R U
C31 C 0.2468(2) 0.64013(6) 0.34385(19) 0.0181(3) Uani 1 1 d . .
H31A H 0.2428 0.6420 0.4568 0.022 Uiso 1 1 calc R U
C32 C 0.2885(2) 0.59546(6) 0.26729(18) 0.0163(3) Uani 1 1 d . .
N33 N 0.29986(19) 0.59066(5) 0.10895(16) 0.0161(3) Uani 1 1 d . .
C34 C 0.3255(2) 0.54860(6) 0.36143(18) 0.0172(3) Uani 1 1 d . .
O35 O 0.3140(2) 0.54756(5) 0.50832(14) 0.0277(3) Uani 1 1 d . .
N36 N 0.3694(2) 0.50857(5) 0.27488(16) 0.0172(3) Uani 1 1 d . .
H36 H 0.387(3) 0.5155(8) 0.168(3) 0.030(6) Uiso 1 1 d . .
C37 C 0.4339(2) 0.46110(6) 0.34476(18) 0.0183(3) Uani 1 1 d . .
H37 H 0.382(3) 0.4602(8) 0.453(2) 0.022 Uiso 1 1 d . U
C38 C 0.6560(3) 0.46011(6) 0.3552(2) 0.0248(4) Uani 1 1 d . .
H38A H 0.7027 0.4892 0.4156 0.037 Uiso 1 1 calc R U
H38B H 0.7094 0.4611 0.2476 0.037 Uiso 1 1 calc R U
H38C H 0.6990 0.4295 0.4091 0.037 Uiso 1 1 calc R U
C39 C 0.3415(2) 0.41845(6) 0.25130(18) 0.0168(3) Uani 1 1 d . .
C40 C 0.4459(2) 0.37794(6) 0.19998(18) 0.0174(3) Uani 1 1 d . .
H40A H 0.5806 0.3754 0.2278 0.021 Uiso 1 1 calc R U
C41 C 0.3571(2) 0.33972(6) 0.10618(19) 0.0173(3) Uani 1 1 d . .
C42 C 0.4651(2) 0.29860(6) 0.0475(2) 0.0201(3) Uani 1 1 d . .
H42A H 0.5993 0.2952 0.0760 0.024 Uiso 1 1 calc R U
C43 C 0.3776(3) 0.26380(6) -0.0497(2) 0.0223(3) Uani 1 1 d . .
H43A H 0.4516 0.2365 -0.0882 0.027 Uiso 1 1 calc R U
C44 C 0.1785(3) 0.26830(6) -0.0927(2) 0.0234(4) Uani 1 1 d . .
H44A H 0.1198 0.2444 -0.1618 0.028 Uiso 1 1 calc R U
C45 C 0.0692(3) 0.30694(6) -0.0356(2) 0.0213(3) Uani 1 1 d . .
H45A H -0.0653 0.3093 -0.0641 0.026 Uiso 1 1 calc R U
C46 C 0.1552(2) 0.34345(6) 0.06605(19) 0.0177(3) Uani 1 1 d . .
C47 C 0.0476(2) 0.38416(6) 0.12773(19) 0.0188(3) Uani 1 1 d . .
H47A H -0.0890 0.3862 0.1068 0.023 Uiso 1 1 calc R U
C48 C 0.1372(2) 0.42047(6) 0.21674(19) 0.0189(3) Uani 1 1 d . .
H48A H 0.0622 0.4475 0.2562 0.023 Uiso 1 1 calc R U

loop_
_atom_site_aniso_label
_atom_site_aniso_U_11
_atom_site_aniso_U_22
_atom_site_aniso_U_33
_atom_site_aniso_U_23
_atom_site_aniso_U_13
_atom_site_aniso_U_12
O1 0.0312(6) 0.0199(6) 0.0173(6) 0.0037(5) 0.0004(5) 0.0007(5)
O2 0.0407(7) 0.0194(6) 0.0117(5) -0.0007(5) 0.0012(5) 0.0021(5)
C3 0.0185(7) 0.0189(8) 0.0155(7) -0.0002(6) 0.0008(6) -0.0009(6)
C4 0.0172(7) 0.0177(7) 0.0153(7) 0.0008(6) 0.0007(6) -0.0008(6)
C5 0.0239(8) 0.0170(8) 0.0187(8) 0.0018(6) -0.0002(6) 0.0024(6)
C6 0.0255(8) 0.0173(8) 0.0202(8) -0.0034(6) 0.0010(6) 0.0039(6)
C7 0.0225(8) 0.0187(8) 0.0153(7) -0.0035(6) 0.0006(6) 0.0019(6)
C8 0.0184(7) 0.0169(7) 0.0150(7) -0.0002(6) 0.0001(6) 0.0013(6)
N9 0.0193(6) 0.0164(6) 0.0140(6) -0.0007(5) 0.0000(5) 0.0002(5)
C10 0.0227(8) 0.0175(7) 0.0136(7) -0.0014(6) -0.0004(6) 0.0013(6)
O11 0.0569(9) 0.0253(6) 0.0119(5) -0.0003(5) 0.0040(5) 0.0131(6)
N12 0.0271(7) 0.0150(6) 0.0113(6) 0.0012(5) -0.0001(5) 0.0028(5)
C13 0.0232(8) 0.0149(7) 0.0129(7) 0.0005(6) 0.0006(6) 0.0019(6)
C14 0.0231(8) 0.0184(7) 0.0172(7) 0.0011(6) 0.0003(6) -0.0001(6)
C15 0.0232(8) 0.0145(7) 0.0135(7) 0.0024(6) -0.0011(6) 0.0014(6)
C16 0.0207(7) 0.0172(7) 0.0146(7) 0.0014(6) -0.0001(6) 0.0022(6)
C17 0.0240(8) 0.0163(7) 0.0142(7) 0.0021(6) -0.0012(6) 0.0028(6)
C18 0.0261(8) 0.0204(8) 0.0162(8) -0.0005(6) 0.0007(6) 0.0035(6)
C19 0.0335(9) 0.0198(8) 0.0163(8) -0.0017(6) -0.0004(7) 0.0039(7)
C20 0.0330(9) 0.0168(8) 0.0198(8) 0.0005(6) -0.0064(7) -0.0019(7)
C21 0.0244(8) 0.0196(8) 0.0225(8) 0.0023(6) -0.0032(6) -0.0006(6)
C22 0.0231(8) 0.0165(7) 0.0160(7) 0.0025(6) -0.0018(6) 0.0011(6)
C23 0.0204(8) 0.0218(8) 0.0218(8) 0.0011(7) 0.0008(6) 0.0020(6)
C24 0.0236(8) 0.0200(8) 0.0192(8) -0.0006(6) 0.0021(6) 0.0046(6)
O25 0.0331(7) 0.0205(6) 0.0165(6) 0.0043(5) 0.0017(5) 0.0017(5)
O26 0.0411(7) 0.0164(5) 0.0116(5) -0.0011(4) 0.0011(5) -0.0002(5)
C27 0.0188(7) 0.0189(7) 0.0157(7) -0.0001(6) 0.0012(6) -0.0032(6)
C28 0.0174(7) 0.0161(7) 0.0155(7) 0.0000(6) -0.0004(6) -0.0025(6)
C29 0.0226(8) 0.0149(7) 0.0177(8) 0.0011(6) -0.0017(6) 0.0002(6)
C30 0.0239(8) 0.0170(8) 0.0186(8) -0.0035(6) 0.0002(6) 0.0019(6)
C31 0.0218(8) 0.0190(7) 0.0134(7) -0.0026(6) 0.0000(6) 0.0008(6)
C32 0.0188(7) 0.0157(7) 0.0143(7) 0.0000(6) 0.0003(6) -0.0004(6)
N33 0.0190(6) 0.0160(6) 0.0134(6) -0.0003(5) 0.0005(5) -0.0010(5)
C34 0.0210(7) 0.0171(7) 0.0134(7) -0.0012(6) 0.0006(6) 0.0005(6)
O35 0.0498(8) 0.0224(6) 0.0111(5) -0.0003(5) 0.0024(5) 0.0063(6)
N36 0.0263(7) 0.0146(6) 0.0107(6) 0.0013(5) 0.0006(5) 0.0030(5)
C37 0.0278(8) 0.0146(7) 0.0124(7) 0.0010(6) -0.0005(6) 0.0030(6)
C38 0.0297(9) 0.0182(8) 0.0263(8) -0.0002(7) -0.0100(7) 0.0008(7)
C39 0.0240(8) 0.0153(7) 0.0113(7) 0.0026(5) 0.0011(6) -0.0001(6)
C40 0.0201(7) 0.0167(7) 0.0153(7) 0.0013(6) 0.0001(5) 0.0007(6)
C41 0.0220(8) 0.0165(7) 0.0135(7) 0.0027(6) 0.0013(6) 0.0005(6)
C42 0.0228(8) 0.0177(7) 0.0198(8) 0.0009(6) 0.0020(6) 0.0007(6)
C43 0.0292(9) 0.0172(8) 0.0205(8) -0.0006(6) 0.0042(7) 0.0008(6)
C44 0.0313(9) 0.0185(8) 0.0205(8) -0.0022(6) -0.0003(7) -0.0056(7)
C45 0.0226(8) 0.0210(8) 0.0204(8) 0.0015(6) 0.0001(6) -0.0035(6)
C46 0.0223(8) 0.0158(7) 0.0149(7) 0.0029(6) 0.0018(6) -0.0010(6)
C47 0.0188(7) 0.0207(8) 0.0171(7) 0.0036(6) 0.0018(6) 0.0003(6)
C48 0.0242(8) 0.0158(7) 0.0169(7) 0.0021(6) 0.0042(6) 0.0026(6)

loop_
_atom_type_symbol
_atom_type_description
_atom_type_scat_dispersion_real
_atom_type_scat_dispersion_imag
_atom_type_scat_source
C C 0.0033 0.0016 'International Tables Vol C Tables 4.2.6.8 and 6.1.1.4'
H H 0.0000 0.0000 'International Tables Vol C Tables 4.2.6.8 and 6.1.1.4'
N N 0.0061 0.0033 'International Tables Vol C Tables 4.2.6.8 and 6.1.1.4'
O O 0.0106 0.0060 'International Tables Vol C Tables 4.2.6.8 and 6.1.1.4'

loop_
_geom_angle_atom_site_label_1
_geom_angle_atom_site_label_2
_geom_angle_atom_site_label_3
_geom_angle
C3 O2 H2 110.3(17)
O1 C3 O2 125.56(15)
O1 C3 C4 122.17(14)
O2 C3 C4 112.27(13)
N9 C4 C5 123.41(14)
N9 C4 C3 117.43(13)
C5 C4 C3 119.15(14)
C6 C5 C4 118.41(15)
C6 C5 H5A 120.8
C4 C5 H5A 120.8
C5 C6 C7 119.04(15)
C5 C6 H6A 120.5
C7 C6 H6A 120.5
C8 C7 C6 117.91(15)
C8 C7 H7A 121.0
C6 C7 H7A 121.0
N9 C8 C7 123.85(14)
N9 C8 C10 115.48(13)
C7 C8 C10 120.66(14)
C4 N9 C8 117.36(13)
O11 C10 N12 123.07(15)
O11 C10 C8 121.80(14)
N12 C10 C8 115.13(13)
C10 N12 C13 122.97(13)
C10 N12 H12 113.9(14)
C13 N12 H12 122.7(15)
N12 C13 C15 109.62(12)
N12 C13 C14 110.58(13)
C15 C13 C14 115.30(13)
N12 C13 H13 101.7(12)
C15 C13 H13 108.9(12)
C14 C13 H13 109.8(11)
C13 C14 H14A 109.5
C13 C14 H14B 109.5
H14A C14 H14B 109.5
C13 C14 H14C 109.5
H14A C14 H14C 109.5
H14B C14 H14C 109.5
C16 C15 C24 118.87(15)
C16 C15 C13 123.59(14)
C24 C15 C13 117.54(14)
C15 C16 C17 121.37(15)
C15 C16 H16A 119.3
C17 C16 H16A 119.3
C18 C17 C22 119.00(15)
C18 C17 C16 122.09(16)
C22 C17 C16 118.91(14)
C19 C18 C17 120.55(17)
C19 C18 H18A 119.7
C17 C18 H18A 119.7
C18 C19 C20 120.65(16)
C18 C19 H19A 119.7
C20 C19 H19A 119.7
C21 C20 C19 120.05(16)
C21 C20 H20A 120.0
C19 C20 H20A 120.0
C20 C21 C22 120.86(17)
C20 C21 H21A 119.6
C22 C21 H21A 119.6
C21 C22 C23 122.36(15)
C21 C22 C17 118.88(15)
C23 C22 C17 118.76(15)
C24 C23 C22 120.79(15)
C24 C23 H23A 119.6
C22 C23 H23A 119.6
C23 C24 C15 121.30(15)
C23 C24 H24A 119.4
C15 C24 H24A 119.4
C27 O26 H26 109.8(17)
O25 C27 O26 125.21(15)
O25 C27 C28 122.31(14)
O26 C27 C28 112.47(13)
N33 C28 C29 123.51(14)
N33 C28 C27 117.59(13)
C29 C28 C27 118.90(14)
C30 C29 C28 118.38(14)
C30 C29 H29A 120.8
C28 C29 H29A 120.8
C29 C30 C31 119.04(14)
C29 C30 H30A 120.5
C31 C30 H30A 120.5
C32 C31 C30 117.87(14)
C32 C31 H31A 121.1
C30 C31 H31A 121.1
N33 C32 C31 123.84(14)
N33 C32 C34 115.45(13)
C31 C32 C34 120.70(14)
C28 N33 C32 117.32(13)
O35 C34 N36 122.93(14)
O35 C34 C32 122.00(14)
N36 C34 C32 115.07(13)
C34 N36 C37 123.34(13)
C34 N36 H36 113.5(14)
C37 N36 H36 121.4(14)
N36 C37 C39 109.05(12)
N36 C37 C38 109.42(13)
C39 C37 C38 115.08(13)
N36 C37 H37 106.4(12)
C39 C37 H37 107.8(12)
C38 C37 H37 108.7(12)
C37 C38 H38A 109.5
C37 C38 H38B 109.5
H38A C38 H38B 109.5
C37 C38 H38C 109.5
H38A C38 H38C 109.5
H38B C38 H38C 109.5
C40 C39 C48 118.69(15)
C40 C39 C37 122.91(15)
C48 C39 C37 118.41(14)
C39 C40 C41 121.57(15)
C39 C40 H40A 119.2
C41 C40 H40A 119.2
C42 C41 C46 118.84(15)
C42 C41 C40 122.07(15)
C46 C41 C40 119.07(14)
C43 C42 C41 120.66(16)
C43 C42 H42A 119.7
C41 C42 H42A 119.7
C42 C43 C44 120.38(16)
C42 C43 H43A 119.8
C44 C43 H43A 119.8
C45 C44 C43 120.43(16)
C45 C44 H44A 119.8
C43 C44 H44A 119.8
C44 C45 C46 120.56(15)
C44 C45 H45A 119.7
C46 C45 H45A 119.7
C47 C46 C45 122.46(15)
C47 C46 C41 118.44(14)
C45 C46 C41 119.09(15)
C48 C47 C46 121.07(15)
C48 C47 H47A 119.5
C46 C47 H47A 119.5
C47 C48 C39 120.99(14)
C47 C48 H48A 119.5
C39 C48 H48A 119.5

loop_
_geom_bond_atom_site_label_1
_geom_bond_atom_site_label_2
_geom_bond_distance
O1 C3 1.208(2)
O2 C3 1.316(2)
O2 H2 0.87(3)
C3 C4 1.507(2)
C4 N9 1.335(2)
C4 C5 1.391(2)
C5 C6 1.388(2)
C5 H5A 0.9500
C6 C7 1.391(2)
C6 H6A 0.9500
C7 C8 1.390(2)
C7 H7A 0.9500
C8 N9 1.337(2)
C8 C10 1.506(2)
C10 O11 1.233(2)
C10 N12 1.330(2)
N12 C13 1.464(2)
N12 H12 0.85(2)
C13 C15 1.516(2)
C13 C14 1.523(2)
C13 H13 1.00(2)
C14 H14A 0.9800
C14 H14B 0.9800
C14 H14C 0.9800
C15 C16 1.375(2)
C15 C24 1.421(2)
C16 C17 1.426(2)
C16 H16A 0.9500
C17 C18 1.417(2)
C17 C22 1.423(2)
C18 C19 1.370(2)
C18 H18A 0.9500
C19 C20 1.410(3)
C19 H19A 0.9500
C20 C21 1.370(2)
C20 H20A 0.9500
C21 C22 1.418(2)
C21 H21A 0.9500
C22 C23 1.418(2)
C23 C24 1.366(2)
C23 H23A 0.9500
C24 H24A 0.9500
O25 C27 1.208(2)
O26 C27 1.315(2)
O26 H26 0.85(3)
C27 C28 1.506(2)
C28 N33 1.334(2)
C28 C29 1.390(2)
C29 C30 1.389(2)
C29 H29A 0.9500
C30 C31 1.391(2)
C30 H30A 0.9500
C31 C32 1.391(2)
C31 H31A 0.9500
C32 N33 1.339(2)
C32 C34 1.503(2)
C34 O35 1.2369(19)
C34 N36 1.333(2)
N36 C37 1.4661(19)
N36 H36 0.92(2)
C37 C39 1.519(2)
C37 C38 1.522(2)
C37 H37 0.98(2)
C38 H38A 0.9800
C38 H38B 0.9800
C38 H38C 0.9800
C39 C40 1.373(2)
C39 C48 1.424(2)
C40 C41 1.422(2)
C40 H40A 0.9500
C41 C42 1.419(2)
C41 C46 1.420(2)
C42 C43 1.371(2)
C42 H42A 0.9500
C43 C44 1.409(3)
C43 H43A 0.9500
C44 C45 1.369(2)
C44 H44A 0.9500
C45 C46 1.420(2)
C45 H45A 0.9500
C46 C47 1.419(2)
C47 C48 1.367(2)
C47 H47A 0.9500
C48 H48A 0.9500

loop_
_geom_hbond_atom_site_label_D
_geom_hbond_atom_site_label_H
_geom_hbond_atom_site_label_A
_geom_hbond_distance_DH
_geom_hbond_distance_HA
_geom_hbond_distance_DA
_geom_hbond_angle_DHA
_geom_hbond_site_symmetry_A
N36 H36 N33 0.92(2) 2.16(2) 2.6431(18) 112.0(17) .
C31 H31A O25 0.95 2.54 3.479(2) 172 1_556
O26 H26 O35 0.85(3) 1.79(3) 2.5889(16) 155(2) 1_554
C14 H14A O26 0.98 2.54 3.249(2) 129 1_656
C13 H13 O11 1.00(2) 2.29(2) 2.809(2) 110.9(14) .
N12 H12 N9 0.85(2) 2.20(2) 2.6536(19) 113.1(18) .
C7 H7A O1 0.95 2.52 3.467(2) 174.0 1_556
O2 H2 O11 0.87(3) 1.74(3) 2.5709(17) 160(2) 1_554
N36 H36 N33 0.92(2) 2.16(2) 2.6431(18) 112.0(17) .
C31 H31A O25 0.95 2.54 3.479(2) 172 1_556
O26 H26 O35 0.85(3) 1.79(3) 2.5889(16) 155(2) 1_554
C14 H14A O26 0.98 2.54 3.249(2) 129 1_656
C13 H13 O11 1.00(2) 2.29(2) 2.809(2) 110.9(14) .
N12 H12 N9 0.85(2) 2.20(2) 2.6536(19) 113.1(18) .
C7 H7A O1 0.95 2.52 3.467(2) 174.0 1_556
O2 H2 O11 0.87(3) 1.74(3) 2.5709(17) 160(2) 1_554

loop_
_geom_torsion_atom_site_label_1
_geom_torsion_atom_site_label_2
_geom_torsion_atom_site_label_3
_geom_torsion_atom_site_label_4
_geom_torsion
O1 C3 C4 N9 179.21(15)
O2 C3 C4 N9 -0.2(2)
O1 C3 C4 C5 -0.5(2)
O2 C3 C4 C5 -179.97(15)
N9 C4 C5 C6 -0.9(2)
C3 C4 C5 C6 178.76(14)
C4 C5 C6 C7 -0.6(2)
C5 C6 C7 C8 1.3(2)
C6 C7 C8 N9 -0.7(3)
C6 C7 C8 C10 178.10(14)
C5 C4 N9 C8 1.6(2)
C3 C4 N9 C8 -178.08(13)
C7 C8 N9 C4 -0.8(2)
C10 C8 N9 C4 -179.62(13)
N9 C8 C10 O11 -170.53(16)
C7 C8 C10 O11 10.6(3)
N9 C8 C10 N12 9.7(2)
C7 C8 C10 N12 -169.20(15)
O11 C10 N12 C13 -5.4(3)
C8 C10 N12 C13 174.44(14)
C10 N12 C13 C15 128.25(16)
C10 N12 C13 C14 -103.54(17)
N12 C13 C15 C16 106.00(17)
C14 C13 C15 C16 -19.5(2)
N12 C13 C15 C24 -74.08(17)
C14 C13 C15 C24 160.37(14)
C24 C15 C16 C17 0.1(2)
C13 C15 C16 C17 -179.96(14)
C15 C16 C17 C18 179.34(15)
C15 C16 C17 C22 -0.5(2)
C22 C17 C18 C19 0.4(2)
C16 C17 C18 C19 -179.43(15)
C17 C18 C19 C20 -0.7(2)
C18 C19 C20 C21 0.6(3)
C19 C20 C21 C22 -0.1(2)
C20 C21 C22 C23 179.41(16)
C20 C21 C22 C17 -0.1(2)
C18 C17 C22 C21 0.0(2)
C16 C17 C22 C21 179.85(14)
C18 C17 C22 C23 -179.55(15)
C16 C17 C22 C23 0.3(2)
C21 C22 C23 C24 -179.27(16)
C17 C22 C23 C24 0.3(2)
C22 C23 C24 C15 -0.7(2)
C16 C15 C24 C23 0.5(2)
C13 C15 C24 C23 -179.46(14)
O25 C27 C28 N33 178.47(15)
O26 C27 C28 N33 -0.8(2)
O25 C27 C28 C29 -1.0(2)
O26 C27 C28 C29 179.72(15)
N33 C28 C29 C30 1.2(2)
C27 C28 C29 C30 -179.41(14)
C28 C29 C30 C31 -1.3(2)
C29 C30 C31 C32 0.1(2)
C30 C31 C32 N33 1.3(2)
C30 C31 C32 C34 -179.09(14)
C29 C28 N33 C32 0.1(2)
C27 C28 N33 C32 -179.29(13)
C31 C32 N33 C28 -1.4(2)
C34 C32 N33 C28 178.95(13)
N33 C32 C34 O35 -177.88(15)
C31 C32 C34 O35 2.4(2)
N33 C32 C34 N36 1.5(2)
C31 C32 C34 N36 -178.17(15)
O35 C34 N36 C37 -8.5(3)
C32 C34 N36 C37 172.16(14)
C34 N36 C37 C39 140.91(16)
C34 N36 C37 C38 -92.42(18)
N36 C37 C39 C40 132.73(15)
C38 C37 C39 C40 9.4(2)
N36 C37 C39 C48 -47.82(18)
C38 C37 C39 C48 -171.19(14)
C48 C39 C40 C41 3.6(2)
C37 C39 C40 C41 -176.97(14)
C39 C40 C41 C42 177.64(15)
C39 C40 C41 C46 -0.6(2)
C46 C41 C42 C43 1.8(2)
C40 C41 C42 C43 -176.45(15)
C41 C42 C43 C44 -0.1(2)
C42 C43 C44 C45 -1.2(3)
C43 C44 C45 C46 0.9(3)
C44 C45 C46 C47 179.86(16)
C44 C45 C46 C41 0.8(2)
C42 C41 C46 C47 178.80(14)
C40 C41 C46 C47 -2.9(2)
C42 C41 C46 C45 -2.1(2)
C40 C41 C46 C45 176.20(14)
C45 C46 C47 C48 -175.69(15)
C41 C46 C47 C48 3.4(2)
C46 C47 C48 C39 -0.4(2)
C40 C39 C48 C47 -3.1(2)
C37 C39 C48 C47 177.39(14)
